data_7059440
loop_
_publ_author_name
'Peng, Guo'
'Chen, Yue'
'Li, Bo'

_publ_section_title
;
 One-dimensional lanthanide coordination polymers supported by
 pentadentate Schiff-base and diphenyl phosphate ligands: single molecule
 magnet behavior and photoluminescence
;
_journal_issue 18
_journal_name_full 'New Journal of Chemistry'
_journal_page_first 7270
_journal_page_last 7276
_journal_paper_doi 10.1039/D0NJ00533A
_journal_volume 44
_journal_year 2020
_chemical_formula_moiety 'C83 H76 Er2 N10 O17 P3, 2(Cl O4), N O3, 3(C H4 O)'
_chemical_formula_sum 'C86 H88 Cl2 Er2 N11 O31 P3'
_chemical_formula_weight 2270.00
_space_group_crystal_system monoclinic
_space_group_IT_number 14
_space_group_name_Hall '-P 2yn'
_space_group_name_H-M_alt 'P 1 21/n 1'
_atom_sites_solution_hydrogens mixed
_audit_creation_method SHELXL-2014/7
_audit_update_record
;
2020-01-26 deposited with the CCDC.	2020-03-26 downloaded from the CCDC.
;
_cell_angle_alpha 90
_cell_angle_beta 99.940(2)
_cell_angle_gamma 90
_cell_formula_units_Z 4
_cell_length_a 13.0197(5)
_cell_length_b 25.3950(11)
_cell_length_c 28.8323(13)
_cell_measurement_reflns_used 9961
_cell_measurement_temperature 173(2)
_cell_measurement_theta_max 25.36
_cell_measurement_theta_min 2.87
_cell_volume 9389.9(7)
_computing_structure_refinement 'SHELXL-2014/7 (Sheldrick, 2014)'
_diffrn_ambient_temperature 173(2)
_diffrn_measured_fraction_theta_full 0.980
_diffrn_measured_fraction_theta_max 0.980
_diffrn_measurement_device_type 'PHOTON 100 CMOS detector'
_diffrn_measurement_method 'omega scan'
_diffrn_radiation_type MoK\a
_diffrn_radiation_wavelength 0.71073
_diffrn_reflns_av_R_equivalents 0.1163
_diffrn_reflns_av_unetI/netI 0.1160
_diffrn_reflns_Laue_measured_fraction_full 0.980
_diffrn_reflns_Laue_measured_fraction_max 0.980
_diffrn_reflns_limit_h_max 15
_diffrn_reflns_limit_h_min -14
_diffrn_reflns_limit_k_max 25
_diffrn_reflns_limit_k_min -30
_diffrn_reflns_limit_l_max 34
_diffrn_reflns_limit_l_min -34
_diffrn_reflns_number 51031
_diffrn_reflns_point_group_measured_fraction_full 0.980
_diffrn_reflns_point_group_measured_fraction_max 0.980
_diffrn_reflns_theta_full 25.024
_diffrn_reflns_theta_max 25.024
_diffrn_reflns_theta_min 2.923
_diffrn_source 'fine-focus sealed tube'
_exptl_absorpt_coefficient_mu 1.970
_exptl_absorpt_correction_T_max 0.7452
_exptl_absorpt_correction_T_min 0.4133
_exptl_absorpt_correction_type multi-scan
_exptl_absorpt_process_details 'SADABS (Bruker, 2014)'
_exptl_crystal_density_diffrn 1.606
_exptl_crystal_description sheet
_exptl_crystal_F_000 4576
_exptl_crystal_size_max 0.180
_exptl_crystal_size_mid 0.160
_exptl_crystal_size_min 0.040
_refine_diff_density_max 2.017
_refine_diff_density_min -2.998
_refine_diff_density_rms 0.194
_refine_ls_extinction_method none
_refine_ls_goodness_of_fit_ref 1.171
_refine_ls_hydrogen_treatment constr
_refine_ls_matrix_type full
_refine_ls_number_parameters 1316
_refine_ls_number_reflns 16251
_refine_ls_number_restraints 1129
_refine_ls_restrained_S_all 1.147
_refine_ls_R_factor_all 0.1325
_refine_ls_R_factor_gt 0.0847
_refine_ls_shift/su_max 0.001
_refine_ls_shift/su_mean 0.000
_refine_ls_structure_factor_coef Fsqd
_refine_ls_weighting_details 'w=1/[\s^2^(Fo^2^)+(0.0988P)^2^+4.8772P] where P=(Fo^2^+2Fc^2^)/3'
_refine_ls_weighting_scheme calc
_refine_ls_wR_factor_gt 0.1885
_refine_ls_wR_factor_ref 0.2098
_reflns_Friedel_coverage 0.000
_reflns_number_gt 11040
_reflns_number_total 16251
_reflns_threshold_expression 'I > 2\s(I)'
_cod_data_source_file d0nj00533a2.cif
_cod_data_source_block 3
_cod_depositor_comments
;Adding full bibliography for 7059437--7059440.cif.

 Adding full bibliography for 7059437--7059440.cif.
;
_cod_original_sg_symbol_H-M 'P 21/n'
_cod_database_code 7059440
_shelx_shelxl_version_number 2014/7
_shelx_space_group_comment
;
The symmetry employed for this shelxl refinement is uniquely defined
by the following loop, which should always be used as a source of
symmetry information in preference to the above space-group names.
They are only intended as comments.
;
_shelx_estimated_absorpt_t_min 0.718
_shelx_estimated_absorpt_t_max 0.925

loop_
_space_group_symop_operation_xyz
'x, y, z'
'-x+1/2, y+1/2, -z+1/2'
'-x, -y, -z'
'x-1/2, -y-1/2, z-1/2'

loop_
_atom_site_label
_atom_site_type_symbol
_atom_site_fract_x
_atom_site_fract_y
_atom_site_fract_z
_atom_site_U_iso_or_equiv
_atom_site_adp_type
_atom_site_occupancy
_atom_site_site_symmetry_order
_atom_site_calc_flag
_atom_site_refinement_flags_posn
_atom_site_refinement_flags_adp
_atom_site_refinement_flags_occupancy
_atom_site_disorder_assembly
_atom_site_disorder_group
C1 C 1.3072(11) 0.1367(6) 0.2879(5) 0.037(3) Uani 1 1 d . U . . .
C2 C 1.3468(13) 0.1010(6) 0.3217(6) 0.049(4) Uani 1 1 d . . . . .
H2A H 1.3613 0.0660 0.3129 0.058 Uiso 1 1 calc R U . . .
C3 C 1.3659(13) 0.1156(7) 0.3691(6) 0.053(5) Uani 1 1 d . . . . .
H3A H 1.3939 0.0905 0.3923 0.064 Uiso 1 1 calc R U . . .
C4 C 1.3451(14) 0.1653(7) 0.3824(6) 0.053(4) Uani 1 1 d . . . . .
H4A H 1.3573 0.1755 0.4146 0.064 Uiso 1 1 calc R U . . .
C5 C 1.3054(12) 0.2006(7) 0.3471(7) 0.054(5) Uani 1 1 d . . . . .
H5A H 1.2904 0.2356 0.3555 0.065 Uiso 1 1 calc R U . . .
C6 C 1.2868(10) 0.1865(6) 0.2999(6) 0.038(4) Uani 1 1 d . . . . .
H6A H 1.2601 0.2116 0.2764 0.046 Uiso 1 1 calc R U . . .
C7 C 1.2687(10) 0.0676(5) 0.1412(6) 0.034(3) Uani 1 1 d . . . . .
C8 C 1.2486(16) 0.0662(8) 0.0929(7) 0.070(6) Uani 1 1 d . . . . .
H8A H 1.2675 0.0947 0.0747 0.084 Uiso 1 1 calc R U . . .
C9 C 1.1985(18) 0.0205(9) 0.0708(8) 0.085(7) Uani 1 1 d . . . . .
H9A H 1.1840 0.0181 0.0375 0.102 Uiso 1 1 calc R U . . .
C10 C 1.1714(13) -0.0197(8) 0.0975(8) 0.066(6) Uani 1 1 d . . . . .
H10A H 1.1377 -0.0499 0.0825 0.079 Uiso 1 1 calc R U . . .
C11 C 1.1919(15) -0.0170(7) 0.1445(7) 0.064(6) Uani 1 1 d . . . . .
H11A H 1.1736 -0.0453 0.1630 0.077 Uiso 1 1 calc R U . . .
C12 C 1.2397(14) 0.0273(6) 0.1657(7) 0.055(5) Uani 1 1 d . . . . .
H12A H 1.2525 0.0292 0.1991 0.066 Uiso 1 1 calc R U . . .
C13 C 1.2394(9) 0.3361(5) 0.2923(5) 0.021(3) Uani 1 1 d . . . . .
C14 C 1.1342(10) 0.3400(6) 0.2833(5) 0.036(3) Uani 1 1 d . . . . .
H14A H 1.0966 0.3374 0.2520 0.043 Uiso 1 1 calc R U . . .
C15 C 1.0827(11) 0.3479(6) 0.3213(5) 0.040(4) Uani 1 1 d . . . . .
H15A H 1.0087 0.3494 0.3154 0.048 Uiso 1 1 calc R U . . .
C16 C 1.1330(12) 0.3534(6) 0.3659(6) 0.045(4) Uani 1 1 d . . . . .
H16A H 1.0951 0.3594 0.3908 0.053 Uiso 1 1 calc R U . . .
C17 C 1.2393(11) 0.3502(6) 0.3748(5) 0.038(4) Uani 1 1 d . . . . .
H17A H 1.2762 0.3537 0.4061 0.046 Uiso 1 1 calc R U . . .
C18 C 1.2939(10) 0.3418(5) 0.3374(5) 0.034(3) Uani 1 1 d . . . . .
H18A H 1.3679 0.3401 0.3432 0.041 Uiso 1 1 calc R U . . .
C19 C 1.2595(9) 0.4082(5) 0.1728(5) 0.031(3) Uani 1 1 d . . . . .
C20 C 1.2963(13) 0.4161(6) 0.1324(7) 0.056(5) Uani 1 1 d . . . . .
H20A H 1.2902 0.3894 0.1091 0.067 Uiso 1 1 calc R U . . .
C21 C 1.3446(15) 0.4651(9) 0.1251(10) 0.089(8) Uani 1 1 d . . . . .
H21A H 1.3712 0.4717 0.0970 0.107 Uiso 1 1 calc R U . . .
C22 C 1.3516(15) 0.5016(7) 0.1593(10) 0.075(7) Uani 1 1 d . . . . .
H22A H 1.3819 0.5346 0.1542 0.090 Uiso 1 1 calc R U . . .
C23 C 1.3184(17) 0.4940(8) 0.1996(8) 0.076(7) Uani 1 1 d . . . . .
H23A H 1.3274 0.5205 0.2232 0.091 Uiso 1 1 calc R U . . .
C24 C 1.2705(13) 0.4470(6) 0.2068(7) 0.057(5) Uani 1 1 d . . . . .
H24A H 1.2449 0.4413 0.2353 0.068 Uiso 1 1 calc R U . . .
C25 C 0.7457(10) 0.2687(7) 0.0815(5) 0.040(4) Uani 1 1 d . U . . .
C26 C 0.7326(10) 0.2151(7) 0.0749(5) 0.047(4) Uani 1 1 d . U . . .
H26A H 0.7321 0.1923 0.1009 0.057 Uiso 1 1 calc R U . . .
C27 C 0.7200(12) 0.1952(9) 0.0290(6) 0.065(5) Uani 1 1 d . U . . .
H27A H 0.7122 0.1585 0.0231 0.078 Uiso 1 1 calc R U . . .
C28 C 0.7191(15) 0.2311(10) -0.0079(7) 0.076(5) Uani 1 1 d . U . . .
H28A H 0.7131 0.2177 -0.0390 0.091 Uiso 1 1 calc R U . . .
C29 C 0.7263(15) 0.2832(10) -0.0017(7) 0.075(5) Uani 1 1 d . U . . .
H29A H 0.7204 0.3063 -0.0280 0.090 Uiso 1 1 calc R U . . .
C30 C 0.7429(12) 0.3031(9) 0.0441(6) 0.058(4) Uani 1 1 d . U . . .
H30A H 0.7520 0.3399 0.0495 0.069 Uiso 1 1 calc R U . . .
C31 C 0.8031(9) 0.3139(5) 0.2551(5) 0.027(3) Uani 1 1 d . U . . .
C32 C 0.8023(10) 0.3644(7) 0.2743(6) 0.050(4) Uani 1 1 d . . . . .
H32A H 0.7997 0.3953 0.2556 0.060 Uiso 1 1 calc R U . . .
C33 C 0.8056(12) 0.3662(8) 0.3247(6) 0.055(4) Uani 1 1 d . U . . .
H33A H 0.8029 0.3994 0.3396 0.066 Uiso 1 1 calc R U . . .
C34 C 0.8119(12) 0.3245(8) 0.3496(7) 0.059(5) Uani 1 1 d . U . . .
H34A H 0.8159 0.3278 0.3827 0.070 Uiso 1 1 calc R U . . .
C35 C 0.8133(11) 0.2756(7) 0.3309(6) 0.047(4) Uani 1 1 d . U . . .
H35A H 0.8165 0.2455 0.3507 0.057 Uiso 1 1 calc R U . . .
C36 C 0.8101(9) 0.2693(6) 0.2815(5) 0.035(4) Uani 1 1 d . . . . .
H36A H 0.8126 0.2354 0.2677 0.042 Uiso 1 1 calc R U . . .
C37 C 0.9700(9) 0.1030(5) 0.1222(5) 0.023(3) Uani 1 1 d . . . . .
C38 C 0.9480(11) 0.0649(5) 0.0873(5) 0.033(3) Uani 1 1 d . . . . .
H38A H 0.9313 0.0298 0.0949 0.040 Uiso 1 1 calc R U . . .
C39 C 0.9509(13) 0.0790(6) 0.0416(5) 0.044(4) Uani 1 1 d . . . . .
H39A H 0.9394 0.0533 0.0173 0.053 Uiso 1 1 calc R U . . .
C40 C 0.9705(11) 0.1310(5) 0.0311(5) 0.036(3) Uani 1 1 d . . . . .
H40A H 0.9714 0.1414 -0.0005 0.043 Uiso 1 1 calc R U . . .
C41 C 0.9885(9) 0.1669(5) 0.0668(4) 0.021(3) Uani 1 1 d . . . . .
C42 C 0.9701(9) 0.0904(6) 0.1728(5) 0.026(3) Uani 1 1 d . . . . .
C43 C 1.0090(8) 0.1670(5) 0.2746(4) 0.017(3) Uani 1 1 d . . . . .
C44 C 0.9954(9) 0.1647(5) 0.3248(4) 0.024(3) Uani 1 1 d . . . . .
C45 C 1.0332(11) 0.2078(6) 0.3527(5) 0.037(3) Uani 1 1 d . . . . .
H45A H 1.0671 0.2359 0.3396 0.044 Uiso 1 1 calc R U . . .
C46 C 1.0211(11) 0.2095(6) 0.3987(6) 0.045(4) Uani 1 1 d . . . . .
H46A H 1.0496 0.2383 0.4177 0.054 Uiso 1 1 calc R U . . .
C47 C 0.9696(14) 0.1713(8) 0.4182(6) 0.059(5) Uani 1 1 d . . . . .
H47A H 0.9599 0.1741 0.4500 0.070 Uiso 1 1 calc R U . . .
C48 C 0.9315(17) 0.1281(8) 0.3913(6) 0.070(6) Uani 1 1 d . . . . .
H48A H 0.8965 0.1008 0.4048 0.084 Uiso 1 1 calc R U . . .
C49 C 0.9445(13) 0.1247(6) 0.3443(5) 0.047(4) Uani 1 1 d . . . . .
H49A H 0.9185 0.0951 0.3258 0.057 Uiso 1 1 calc R U . . .
C50 C 0.9592(11) 0.0335(5) 0.1870(5) 0.034(3) Uani 1 1 d . . . . .
H50A H 0.9731 0.0307 0.2214 0.051 Uiso 1 1 calc R U . . .
H50B H 1.0094 0.0118 0.1738 0.051 Uiso 1 1 calc R U . . .
H50C H 0.8883 0.0212 0.1750 0.051 Uiso 1 1 calc R U . . .
C51 C 1.0046(10) 0.2234(5) 0.0577(4) 0.026(3) Uani 1 1 d . . . . .
C52 C 0.9988(9) 0.3346(5) 0.1289(5) 0.027(3) Uani 1 1 d . . . . .
C53 C 0.9882(9) 0.3927(5) 0.1251(5) 0.022(3) Uani 1 1 d . U . . .
C54 C 0.9400(13) 0.4188(5) 0.1563(6) 0.046(4) Uani 1 1 d . . . . .
H54A H 0.9172 0.3998 0.1810 0.055 Uiso 1 1 calc R U . . .
C55 C 0.9235(13) 0.4716(6) 0.1530(6) 0.050(4) Uani 1 1 d . . . . .
H55A H 0.8867 0.4886 0.1745 0.061 Uiso 1 1 calc R U . . .
C56 C 0.9596(12) 0.5004(6) 0.1190(6) 0.044(4) Uani 1 1 d . . . . .
H56A H 0.9459 0.5371 0.1156 0.053 Uiso 1 1 calc R U . . .
C57 C 1.0154(15) 0.4751(7) 0.0902(7) 0.064(5) Uani 1 1 d . . . . .
H57A H 1.0461 0.4944 0.0679 0.077 Uiso 1 1 calc R U . . .
C58 C 1.0276(13) 0.4209(6) 0.0932(7) 0.056(5) Uani 1 1 d . . . . .
H58A H 1.0648 0.4034 0.0722 0.067 Uiso 1 1 calc R U . . .
C59 C 1.0116(12) 0.2417(6) 0.0096(5) 0.042(4) Uani 1 1 d . . . . .
H59A H 1.0539 0.2738 0.0114 0.064 Uiso 1 1 calc R U . . .
H59B H 0.9414 0.2492 -0.0077 0.064 Uiso 1 1 calc R U . . .
H59C H 1.0440 0.2142 -0.0070 0.064 Uiso 1 1 calc R U . . .
C60 C 0.5635(8) 0.2076(5) 0.2929(4) 0.018(3) Uani 1 1 d . . . . .
C61 C 0.5718(9) 0.2102(5) 0.3415(5) 0.028(3) Uani 1 1 d . . . . .
H61A H 0.5796 0.1789 0.3599 0.034 Uiso 1 1 calc R U . . .
C62 C 0.5686(10) 0.2592(6) 0.3628(5) 0.031(3) Uani 1 1 d . . . . .
H62A H 0.5738 0.2618 0.3960 0.037 Uiso 1 1 calc R U . . .
C63 C 0.5577(8) 0.3041(5) 0.3349(5) 0.025(3) Uani 1 1 d . . . . .
H63A H 0.5572 0.3381 0.3485 0.030 Uiso 1 1 calc R U . . .
C64 C 0.5476(8) 0.2977(5) 0.2863(4) 0.016(2) Uani 1 1 d . . . . .
C65 C 0.5779(8) 0.1579(5) 0.2681(5) 0.025(3) Uani 1 1 d . . . . .
C66 C 0.5606(8) 0.1286(5) 0.1482(4) 0.015(2) Uani 1 1 d . U . . .
C67 C 0.5906(10) 0.0856(5) 0.1174(5) 0.028(3) Uani 1 1 d . U . . .
C68 C 0.5481(15) 0.0882(7) 0.0704(7) 0.068(5) Uani 1 1 d . U . . .
H68A H 0.5012 0.1158 0.0593 0.081 Uiso 1 1 calc R U . . .
C69 C 0.5728(17) 0.0509(8) 0.0389(7) 0.080(5) Uani 1 1 d . U . . .
H69A H 0.5413 0.0523 0.0066 0.097 Uiso 1 1 calc R U . . .
C70 C 0.6427(14) 0.0124(8) 0.0548(7) 0.068(5) Uani 1 1 d . U . . .
H70A H 0.6615 -0.0124 0.0331 0.082 Uiso 1 1 calc R U . . .
C71 C 0.6863(13) 0.0087(7) 0.1012(7) 0.057(4) Uani 1 1 d . U . . .
H71A H 0.7328 -0.0191 0.1122 0.069 Uiso 1 1 calc R U . . .
C72 C 0.6609(12) 0.0471(6) 0.1321(6) 0.049(4) Uani 1 1 d . U . . .
H72A H 0.6936 0.0462 0.1642 0.059 Uiso 1 1 calc R U . . .
C73 C 0.6100(11) 0.1091(5) 0.2958(5) 0.034(3) Uani 1 1 d . . . . .
H73A H 0.6520 0.0869 0.2784 0.051 Uiso 1 1 calc R U . . .
H73B H 0.5478 0.0896 0.3007 0.051 Uiso 1 1 calc R U . . .
H73C H 0.6513 0.1187 0.3263 0.051 Uiso 1 1 calc R U . . .
C74 C 0.5442(8) 0.3453(5) 0.2550(4) 0.019(3) Uani 1 1 d . . . . .
C75 C 0.5515(9) 0.3566(5) 0.1341(5) 0.026(3) Uani 1 1 d . . . . .
C76 C 0.5750(9) 0.3961(5) 0.1001(4) 0.022(3) Uani 1 1 d . U . . .
C77 C 0.5225(13) 0.3914(6) 0.0528(5) 0.044(4) Uani 1 1 d . . . . .
H77A H 0.4732 0.3640 0.0441 0.052 Uiso 1 1 calc R U . . .
C78 C 0.5436(15) 0.4264(7) 0.0203(6) 0.061(5) Uani 1 1 d . . . . .
H78A H 0.5075 0.4232 -0.0112 0.074 Uiso 1 1 calc R U . . .
C79 C 0.6144(15) 0.4659(7) 0.0309(6) 0.057(5) Uani 1 1 d . . . . .
H79A H 0.6276 0.4894 0.0070 0.069 Uiso 1 1 calc R U . . .
C80 C 0.6672(12) 0.4717(6) 0.0766(6) 0.046(4) Uani 1 1 d . . . . .
H80A H 0.7169 0.4991 0.0847 0.056 Uiso 1 1 calc R U . . .
C81 C 0.6447(10) 0.4356(6) 0.1110(5) 0.033(3) Uani 1 1 d . . . . .
H81A H 0.6796 0.4392 0.1426 0.040 Uiso 1 1 calc R U . . .
C82 C 0.5342(9) 0.4008(5) 0.2730(5) 0.024(3) Uani 1 1 d . . . . .
H82A H 0.4948 0.4224 0.2479 0.036 Uiso 1 1 calc R U . . .
H82B H 0.6039 0.4159 0.2828 0.036 Uiso 1 1 calc R U . . .
H82C H 0.4976 0.3999 0.3000 0.036 Uiso 1 1 calc R U . . .
C83 C 0.2908(14) 0.2663(8) 0.0815(7) 0.076(7) Uani 1 1 d . . . . .
H83A H 0.2229 0.2501 0.0822 0.114 Uiso 1 1 calc R U . . .
H83B H 0.2999 0.2710 0.0487 0.114 Uiso 1 1 calc R U . . .
H83C H 0.2942 0.3007 0.0971 0.114 Uiso 1 1 calc R U . . .
C84 C 0.413(2) 0.2029(11) 0.9911(10) 0.122(11) Uani 1 1 d . . . . .
H84A H 0.4701 0.2222 1.0102 0.183 Uiso 1 1 calc R U . . .
H84B H 0.3645 0.2279 0.9728 0.183 Uiso 1 1 calc R U . . .
H84C H 0.4406 0.1790 0.9696 0.183 Uiso 1 1 calc R U . . .
C85 C 1.001(2) 0.4769(12) 0.2977(16) 0.21(2) Uani 1 1 d . . . . .
H85A H 0.9942 0.4444 0.2791 0.319 Uiso 1 1 calc R U . . .
H85B H 0.9900 0.4692 0.3298 0.319 Uiso 1 1 calc R U . . .
H85C H 1.0711 0.4916 0.2988 0.319 Uiso 1 1 calc R U . . .
C86 C 0.860(2) 0.4087(10) 0.9970(10) 0.122(9) Uani 1 1 d D U . . .
H86A H 0.8275 0.4110 1.0251 0.184 Uiso 1 1 calc R U . . .
H86B H 0.8064 0.4037 0.9692 0.184 Uiso 1 1 calc R U . . .
H86C H 0.8985 0.4414 0.9936 0.184 Uiso 1 1 calc R U . . .
Er1 Er 1.03771(4) 0.21930(2) 0.17683(2) 0.01502(15) Uani 1 1 d . . . . .
Er2 Er 0.49270(4) 0.24350(2) 0.17738(2) 0.01595(15) Uani 1 1 d . . . . .
N1 N 0.6722(13) 0.5076(6) 0.2248(5) 0.051(4) Uani 1 1 d . . . . .
N2 N 0.9875(7) 0.1536(4) 0.1123(3) 0.017(2) Uani 1 1 d . U . . .
N3 N 0.9806(7) 0.1310(4) 0.2002(4) 0.022(2) Uani 1 1 d . . . . .
N4 N 0.9789(7) 0.1237(4) 0.2473(3) 0.019(2) Uani 1 1 d . . . . .
H4 H 0.9601 0.0938 0.2589 0.023 Uiso 1 1 calc R U . . .
N5 N 1.0113(8) 0.2530(4) 0.0939(4) 0.029(3) Uani 1 1 d . . . . .
N6 N 1.0140(8) 0.3075(4) 0.0898(4) 0.029(3) Uani 1 1 d . . . . .
H6 H 1.0246 0.3234 0.0640 0.035 Uiso 1 1 calc R U . . .
N7 N 0.5468(7) 0.2509(4) 0.2651(3) 0.016(2) Uani 1 1 d . . . . .
N8 N 0.5666(7) 0.1615(4) 0.2231(4) 0.017(2) Uani 1 1 d . U . . .
N9 N 0.5840(7) 0.1192(4) 0.1951(4) 0.023(2) Uani 1 1 d . U . . .
H9 H 0.6083 0.0888 0.2068 0.027 Uiso 1 1 calc R U . . .
N10 N 0.5558(7) 0.3327(4) 0.2116(4) 0.020(2) Uani 1 1 d . . . . .
N11 N 0.5615(7) 0.3727(4) 0.1805(4) 0.020(2) Uani 1 1 d . U . . .
H11 H 0.5708 0.4059 0.1892 0.024 Uiso 1 1 calc R U . . .
O5 O 0.5863(13) 0.4977(6) 0.2048(5) 0.077(4) Uani 1 1 d . . . . .
O6 O 0.7491(14) 0.4784(7) 0.2314(6) 0.127(8) Uani 1 1 d . . . . .
O7 O 0.6950(8) 0.5547(5) 0.2455(4) 0.059(3) Uani 1 1 d . . . . .
O8 O 1.1758(6) 0.1654(3) 0.1761(4) 0.037(2) Uani 1 1 d . . . . .
O9 O 1.3650(6) 0.1945(3) 0.2022(3) 0.027(2) Uani 1 1 d . . . . .
O10 O 1.2930(10) 0.1191(5) 0.2418(4) 0.068(3) Uani 1 1 d . U . . .
O11 O 1.3270(7) 0.1093(4) 0.1625(4) 0.046(3) Uani 1 1 d . . . . .
O12 O 1.1804(6) 0.2705(3) 0.2014(3) 0.0191(18) Uani 1 1 d . . . . .
O13 O 1.3591(5) 0.3012(3) 0.1842(3) 0.0189(18) Uani 1 1 d . U . . .
O14 O 1.3026(6) 0.3277(3) 0.2582(3) 0.024(2) Uani 1 1 d . . . . .
O15 O 1.2053(5) 0.3624(3) 0.1805(3) 0.023(2) Uani 1 1 d . . . . .
O16 O 0.8638(5) 0.2257(3) 0.1795(3) 0.0152(17) Uani 1 1 d . U . . .
O17 O 0.6711(5) 0.2388(3) 0.1798(3) 0.0175(17) Uani 1 1 d . U . . .
O18 O 0.7622(6) 0.2936(4) 0.1252(3) 0.026(2) Uani 1 1 d . . . . .
O19 O 0.7977(6) 0.3138(3) 0.2057(3) 0.027(2) Uani 1 1 d . . . . .
O20 O 1.0439(6) 0.2058(3) 0.2577(3) 0.0188(18) Uani 1 1 d . . . . .
O21 O 0.9931(5) 0.3114(3) 0.1657(3) 0.0156(17) Uani 1 1 d . U . . .
O22 O 0.5234(6) 0.1693(3) 0.1319(3) 0.025(2) Uani 1 1 d . . . . .
O23 O 0.5238(6) 0.3114(3) 0.1229(3) 0.0250(19) Uani 1 1 d . . . . .
O24 O 0.3697(7) 0.2339(4) 0.1047(3) 0.040(3) Uani 1 1 d . . . . .
H24B H 0.3768 0.2053 0.0902 0.048 Uiso 1 1 d R U . . .
O25 O 0.3581(11) 0.1729(6) 1.0214(4) 0.081(4) Uani 1 1 d . . . . .
H25A H 0.3088 0.1568 1.0041 0.097 Uiso 1 1 d R U . . .
O26 O 0.9258(13) 0.5140(6) 0.2767(6) 0.111(6) Uani 1 1 d . . . . .
H26B H 0.8714 0.4987 0.2627 0.133 Uiso 1 1 d R U . . .
O27 O 0.9331(11) 0.3639(6) 1.0018(5) 0.082(4) Uani 1 1 d D U . . .
H27B H 0.9900 0.3719 0.9932 0.098 Uiso 1 1 d R U . . .
P1 P 1.2854(2) 0.15238(13) 0.19489(12) 0.0223(7) Uani 1 1 d . U . . .
P2 P 1.2625(2) 0.31133(12) 0.20426(11) 0.0185(7) Uani 1 1 d . . . . .
P3 P 0.7730(2) 0.26250(12) 0.17373(11) 0.0185(7) Uani 1 1 d . . . . .
Cl1B Cl 0.1898(8) 0.3674(5) 0.9718(4) 0.073(3) Uani 0.635(12) 1 d D U P A 1
O1B O 0.1782(16) 0.3594(9) 1.0198(5) 0.101(5) Uani 0.635(12) 1 d D U P A 1
O2B O 0.0907(12) 0.3820(9) 0.9458(7) 0.110(6) Uani 0.635(12) 1 d D U P A 1
O3B O 0.2191(17) 0.3182(7) 0.9538(7) 0.110(6) Uani 0.635(12) 1 d D U P A 1
O4B O 0.2652(15) 0.4064(8) 0.9693(8) 0.113(6) Uani 0.635(12) 1 d D U P A 1
Cl1Y Cl 0.1847(16) 0.3857(9) 0.9708(8) 0.090(5) Uani 0.365(12) 1 d D U P A 2
O1Y O 0.130(3) 0.4293(12) 0.9858(12) 0.109(7) Uani 0.365(12) 1 d D U P A 2
O2Y O 0.185(3) 0.3904(15) 0.9214(8) 0.102(6) Uani 0.365(12) 1 d D U P A 2
O3Y O 0.132(3) 0.3383(12) 0.9792(14) 0.118(6) Uani 0.365(12) 1 d D U P A 2
O4Y O 0.2886(18) 0.3847(15) 0.9956(12) 0.103(6) Uani 0.365(12) 1 d D U P A 2
Cl1A Cl 0.6165(10) 0.4066(5) 0.4332(5) 0.041(3) Uani 0.62(3) 1 d D U P B 3
O1A O 0.5809(18) 0.4446(8) 0.4628(9) 0.053(5) Uani 0.62(3) 1 d D U P B 3
O2A O 0.6047(17) 0.4280(9) 0.3861(6) 0.054(5) Uani 0.62(3) 1 d D U P B 3
O3A O 0.5545(18) 0.3601(7) 0.4317(7) 0.055(4) Uani 0.62(3) 1 d D U P B 3
O4A O 0.7231(12) 0.3948(9) 0.4490(6) 0.063(5) Uani 0.62(3) 1 d D U P B 3
Cl1Z Cl 0.6074(17) 0.4027(8) 0.4315(8) 0.044(4) Uani 0.38(3) 1 d D U P B 4
O1Z O 0.601(3) 0.4479(10) 0.4596(13) 0.049(5) Uani 0.38(3) 1 d D U P B 4
O2Z O 0.632(3) 0.4186(14) 0.3869(10) 0.050(5) Uani 0.38(3) 1 d D U P B 4
O3Z O 0.5095(19) 0.3756(12) 0.4234(11) 0.047(5) Uani 0.38(3) 1 d D U P B 4
O4Z O 0.686(2) 0.3683(12) 0.4537(10) 0.065(6) Uani 0.38(3) 1 d D U P B 4

loop_
_atom_site_aniso_label
_atom_site_aniso_U_11
_atom_site_aniso_U_22
_atom_site_aniso_U_33
_atom_site_aniso_U_23
_atom_site_aniso_U_13
_atom_site_aniso_U_12
C1 0.041(7) 0.030(7) 0.037(8) 0.006(6) -0.004(6) -0.013(6)
C2 0.084(12) 0.026(9) 0.044(10) 0.015(7) 0.032(9) 0.020(8)
C3 0.063(11) 0.051(11) 0.047(11) 0.025(9) 0.015(8) 0.020(9)
C4 0.083(13) 0.036(10) 0.043(10) 0.008(8) 0.019(9) 0.016(9)
C5 0.044(9) 0.039(10) 0.091(15) 0.010(9) 0.043(9) 0.006(7)
C6 0.026(7) 0.040(10) 0.047(10) 0.010(8) 0.006(6) -0.007(6)
C7 0.030(8) 0.017(8) 0.057(10) -0.002(7) 0.012(7) 0.002(6)
C8 0.104(16) 0.044(12) 0.057(13) 0.019(10) -0.001(11) 0.012(10)
C9 0.110(18) 0.070(16) 0.062(15) -0.004(12) -0.026(13) 0.005(13)
C10 0.052(11) 0.044(12) 0.093(17) -0.018(11) -0.010(10) 0.008(9)
C11 0.097(15) 0.025(10) 0.081(15) -0.022(9) 0.041(12) -0.027(9)
C12 0.082(12) 0.027(9) 0.062(12) -0.019(8) 0.028(10) -0.015(8)
C13 0.019(6) 0.011(6) 0.037(8) -0.007(5) 0.011(5) -0.002(5)
C14 0.030(8) 0.038(9) 0.039(9) -0.006(7) 0.003(6) -0.004(6)
C15 0.035(8) 0.045(10) 0.043(10) -0.010(7) 0.015(7) 0.006(7)
C16 0.060(11) 0.036(10) 0.044(10) -0.003(7) 0.029(8) -0.001(7)
C17 0.034(8) 0.052(10) 0.028(8) -0.004(7) 0.006(6) -0.002(7)
C18 0.016(7) 0.035(9) 0.050(10) -0.008(7) 0.002(6) -0.007(6)
C19 0.008(6) 0.026(8) 0.052(10) -0.005(7) -0.009(6) 0.002(5)
C20 0.072(12) 0.026(9) 0.084(14) 0.022(9) 0.052(10) 0.023(8)
C21 0.071(14) 0.067(16) 0.14(2) 0.063(16) 0.060(14) 0.028(11)
C22 0.065(13) 0.018(9) 0.14(2) 0.003(12) 0.000(13) -0.010(8)
C23 0.090(16) 0.048(13) 0.072(16) 0.007(11) -0.031(12) -0.008(11)
C24 0.071(12) 0.016(8) 0.074(13) 0.003(8) -0.014(9) -0.010(7)
C25 0.017(6) 0.072(10) 0.029(7) -0.005(7) -0.003(5) 0.018(6)
C26 0.025(7) 0.072(10) 0.039(8) -0.032(7) -0.009(6) 0.012(7)
C27 0.046(8) 0.088(12) 0.054(9) -0.033(9) -0.009(7) 0.010(8)
C28 0.061(9) 0.122(13) 0.041(9) -0.022(9) 0.003(8) 0.016(10)
C29 0.072(8) 0.095(9) 0.055(8) 0.005(7) 0.001(6) 0.010(7)
C30 0.048(8) 0.092(11) 0.031(8) 0.006(8) 0.002(7) 0.012(8)
C31 0.014(5) 0.037(7) 0.031(6) -0.018(5) 0.008(5) 0.003(5)
C32 0.021(8) 0.059(12) 0.069(12) -0.020(9) 0.004(7) 0.008(7)
C33 0.039(7) 0.066(8) 0.061(8) -0.044(7) 0.010(6) 0.006(6)
C34 0.042(7) 0.085(9) 0.049(8) -0.019(7) 0.010(6) 0.007(7)
C35 0.029(6) 0.073(9) 0.042(7) -0.004(7) 0.013(6) 0.012(6)
C36 0.015(7) 0.054(10) 0.035(8) -0.002(7) 0.004(6) 0.011(6)
C37 0.013(6) 0.024(7) 0.035(8) -0.008(6) 0.016(5) 0.002(5)
C38 0.061(9) 0.008(7) 0.036(8) -0.008(6) 0.026(7) -0.009(6)
C39 0.083(12) 0.017(8) 0.043(10) -0.013(7) 0.036(8) -0.009(7)
C40 0.048(9) 0.026(8) 0.039(9) -0.002(7) 0.021(7) -0.010(6)
C41 0.020(6) 0.017(7) 0.026(7) -0.013(5) 0.005(5) 0.000(5)
C42 0.010(6) 0.039(9) 0.030(8) 0.001(6) 0.005(5) 0.008(5)
C43 0.017(6) 0.011(6) 0.021(6) 0.007(5) 0.003(5) 0.007(5)
C44 0.019(6) 0.027(7) 0.026(7) -0.004(6) 0.004(5) 0.009(5)
C45 0.043(9) 0.039(9) 0.029(8) 0.003(7) 0.009(6) -0.008(7)
C46 0.044(9) 0.042(10) 0.046(10) -0.012(8) 0.004(7) 0.001(7)
C47 0.081(13) 0.071(14) 0.023(9) 0.000(9) 0.007(8) -0.006(10)
C48 0.126(17) 0.063(14) 0.027(10) 0.012(9) 0.027(10) -0.023(12)
C49 0.082(12) 0.039(10) 0.027(8) -0.003(7) 0.024(8) -0.029(8)
C50 0.046(9) 0.022(8) 0.036(9) 0.007(6) 0.012(7) 0.003(6)
C51 0.030(7) 0.035(8) 0.011(6) -0.004(6) 0.003(5) 0.003(6)
C52 0.018(7) 0.026(8) 0.038(8) -0.003(6) 0.006(6) 0.003(5)
C53 0.024(6) 0.009(5) 0.033(6) -0.003(5) 0.006(5) -0.006(4)
C54 0.085(12) 0.010(7) 0.046(10) -0.012(7) 0.022(9) -0.005(7)
C55 0.069(11) 0.037(10) 0.048(11) -0.013(8) 0.018(9) 0.001(8)
C56 0.049(9) 0.022(8) 0.066(12) -0.008(8) 0.017(8) -0.007(7)
C57 0.102(15) 0.034(10) 0.071(13) 0.013(9) 0.057(11) -0.008(10)
C58 0.073(12) 0.025(9) 0.081(13) 0.014(9) 0.047(10) 0.007(8)
C59 0.044(9) 0.044(10) 0.038(9) 0.003(7) 0.004(7) -0.008(7)
C60 0.013(6) 0.020(7) 0.023(7) 0.000(5) 0.009(5) 0.003(5)
C61 0.028(7) 0.025(8) 0.032(8) 0.003(6) 0.005(6) 0.002(5)
C62 0.035(8) 0.036(8) 0.027(7) 0.000(6) 0.020(6) 0.003(6)
C63 0.016(6) 0.023(7) 0.035(8) -0.001(6) 0.002(5) -0.005(5)
C64 0.017(6) 0.016(6) 0.016(6) 0.002(5) 0.004(5) -0.001(5)
C65 0.009(6) 0.035(8) 0.031(8) 0.007(6) 0.005(5) 0.012(5)
C66 0.008(4) 0.016(4) 0.022(4) -0.004(4) 0.003(3) -0.005(3)
C67 0.033(7) 0.020(7) 0.029(7) -0.012(5) 0.000(5) 0.010(5)
C68 0.091(11) 0.050(9) 0.057(10) -0.022(8) -0.001(8) 0.033(8)
C69 0.100(11) 0.073(11) 0.059(10) -0.032(9) -0.012(9) 0.035(9)
C70 0.075(10) 0.061(10) 0.068(10) -0.028(9) 0.008(9) 0.019(8)
C71 0.064(7) 0.046(7) 0.062(7) -0.012(6) 0.012(6) 0.024(6)
C72 0.054(8) 0.046(9) 0.048(8) -0.006(7) 0.008(7) 0.027(7)
C73 0.046(9) 0.027(8) 0.034(8) 0.012(6) 0.022(7) 0.024(6)
C74 0.010(6) 0.018(7) 0.031(7) -0.013(5) 0.011(5) 0.000(5)
C75 0.009(6) 0.028(8) 0.040(8) 0.001(6) 0.002(5) 0.002(5)
C76 0.024(6) 0.020(6) 0.023(6) 0.007(5) 0.007(5) 0.014(5)
C77 0.070(11) 0.021(8) 0.037(9) 0.010(7) 0.003(8) -0.003(7)
C78 0.094(15) 0.045(12) 0.041(11) 0.008(9) 0.000(9) -0.001(10)
C79 0.096(14) 0.039(11) 0.040(10) 0.020(8) 0.022(10) 0.010(9)
C80 0.061(11) 0.016(8) 0.059(11) 0.010(7) 0.002(8) -0.010(7)
C81 0.030(8) 0.039(9) 0.031(8) 0.006(6) 0.010(6) -0.008(6)
C82 0.025(7) 0.015(7) 0.032(8) -0.001(5) 0.006(5) 0.010(5)
C83 0.050(11) 0.095(16) 0.066(13) -0.034(11) -0.036(9) 0.038(10)
C84 0.13(2) 0.10(2) 0.16(3) 0.020(19) 0.10(2) 0.000(17)
C85 0.12(3) 0.09(2) 0.40(6) 0.01(3) -0.05(3) 0.07(2)
C86 0.14(2) 0.12(2) 0.104(19) -0.008(16) 0.004(16) 0.030(16)
Er1 0.0118(3) 0.0105(3) 0.0234(3) -0.0025(2) 0.00491(19) -0.0008(2)
Er2 0.0128(3) 0.0097(3) 0.0253(3) -0.0032(2) 0.0033(2) 0.0014(2)
N1 0.076(11) 0.035(9) 0.051(9) 0.010(7) 0.035(8) 0.042(8)
N2 0.015(4) 0.009(5) 0.026(5) -0.007(4) 0.002(4) -0.008(3)
N3 0.010(5) 0.023(6) 0.036(7) -0.003(5) 0.014(4) 0.001(4)
N4 0.028(6) 0.015(6) 0.017(5) 0.009(4) 0.009(4) 0.000(4)
N5 0.031(6) 0.029(7) 0.027(6) 0.003(5) 0.001(5) 0.001(5)
N6 0.039(6) 0.018(6) 0.029(6) 0.006(5) 0.002(5) -0.011(5)
N7 0.013(5) 0.015(6) 0.017(5) -0.009(4) -0.002(4) 0.000(4)
N8 0.015(4) 0.005(4) 0.031(5) -0.002(4) 0.003(4) 0.005(3)
N9 0.021(5) 0.006(5) 0.039(6) -0.003(4) 0.001(4) 0.001(4)
N10 0.019(5) 0.011(5) 0.029(6) 0.012(4) 0.006(4) 0.003(4)
N11 0.018(5) 0.009(5) 0.031(5) -0.006(4) 0.001(4) -0.006(4)
O5 0.098(11) 0.075(11) 0.067(10) 0.014(8) 0.037(9) 0.024(9)
O6 0.144(15) 0.128(16) 0.125(15) 0.049(12) 0.070(12) 0.104(13)
O7 0.039(6) 0.085(10) 0.058(8) 0.026(7) 0.023(5) 0.014(6)
O8 0.019(5) 0.022(5) 0.067(7) -0.022(5) 0.006(4) 0.003(4)
O9 0.016(4) 0.016(5) 0.046(6) 0.001(4) -0.004(4) -0.004(3)
O10 0.099(8) 0.051(7) 0.043(7) 0.004(5) -0.016(6) -0.039(6)
O11 0.024(5) 0.030(6) 0.086(9) -0.009(6) 0.019(5) 0.000(4)
O12 0.015(4) 0.011(4) 0.031(5) -0.005(3) 0.004(3) 0.005(3)
O13 0.008(3) 0.022(4) 0.028(4) -0.004(3) 0.007(3) -0.004(3)
O14 0.012(4) 0.030(5) 0.030(5) -0.008(4) 0.006(3) -0.003(3)
O15 0.005(4) 0.018(5) 0.047(6) -0.003(4) 0.002(4) 0.001(3)
O16 0.007(3) 0.017(3) 0.022(3) -0.002(2) 0.005(2) 0.001(2)
O17 0.007(3) 0.020(3) 0.026(4) -0.002(3) 0.006(3) 0.004(3)
O18 0.018(4) 0.036(6) 0.025(5) 0.007(4) 0.004(3) -0.002(4)
O19 0.025(5) 0.025(5) 0.032(5) -0.011(4) 0.008(4) -0.006(4)
O20 0.020(4) 0.022(5) 0.016(4) 0.000(4) 0.008(3) 0.003(3)
O21 0.014(3) 0.009(3) 0.023(4) 0.003(3) 0.002(3) 0.006(3)
O22 0.026(5) 0.016(5) 0.033(5) -0.004(4) 0.005(4) 0.001(4)
O23 0.031(5) 0.021(5) 0.021(5) -0.006(4) 0.000(4) 0.005(4)
O24 0.042(6) 0.038(6) 0.033(6) -0.013(5) -0.013(4) 0.013(4)
O25 0.101(11) 0.090(11) 0.047(8) -0.012(7) 0.004(7) -0.013(8)
O26 0.124(14) 0.056(10) 0.144(17) -0.020(10) -0.002(11) -0.002(9)
O27 0.091(10) 0.082(11) 0.072(10) 0.015(8) 0.017(8) 0.016(8)
P1 0.0192(16) 0.0155(17) 0.0310(19) 0.0050(14) 0.0007(13) -0.0024(12)
P2 0.0123(15) 0.0127(16) 0.0304(18) -0.0041(13) 0.0032(12) 0.0008(11)
P3 0.0180(16) 0.0102(16) 0.0273(17) -0.0030(13) 0.0041(13) 0.0006(11)
Cl1B 0.050(5) 0.107(9) 0.063(5) 0.004(5) 0.016(4) 0.000(5)
O1B 0.103(10) 0.123(12) 0.071(10) 0.016(9) 0.000(9) 0.007(9)
O2B 0.097(10) 0.130(12) 0.092(10) 0.033(10) -0.015(9) 0.007(10)
O3B 0.109(10) 0.122(12) 0.096(11) 0.012(10) 0.012(9) 0.024(10)
O4B 0.100(10) 0.131(12) 0.105(11) 0.017(10) 0.006(10) -0.011(10)
Cl1Y 0.070(8) 0.117(12) 0.074(8) 0.032(8) -0.013(7) 0.005(8)
O1Y 0.104(12) 0.131(13) 0.089(12) 0.020(11) 0.007(11) 0.014(11)
O2Y 0.097(11) 0.123(13) 0.081(11) 0.016(11) 0.003(10) 0.013(11)
O3Y 0.109(11) 0.134(13) 0.104(11) 0.024(11) -0.001(11) -0.001(11)
O4Y 0.091(11) 0.126(13) 0.085(11) 0.019(11) -0.009(10) 0.004(11)
Cl1A 0.070(5) 0.023(5) 0.031(5) -0.008(4) 0.016(4) 0.000(4)
O1A 0.096(9) 0.033(8) 0.037(8) -0.013(7) 0.029(8) -0.005(7)
O2A 0.096(9) 0.035(8) 0.037(8) 0.002(7) 0.033(7) -0.011(8)
O3A 0.100(9) 0.026(8) 0.047(8) -0.005(7) 0.035(8) -0.022(8)
O4A 0.092(9) 0.039(9) 0.063(8) 0.021(7) 0.028(8) -0.006(8)
Cl1Z 0.077(8) 0.027(7) 0.035(7) -0.006(6) 0.026(7) -0.010(7)
O1Z 0.089(10) 0.028(9) 0.038(9) 0.000(9) 0.030(9) -0.016(9)
O2Z 0.090(10) 0.034(10) 0.037(9) -0.005(9) 0.040(9) -0.014(9)
O3Z 0.079(10) 0.029(9) 0.037(9) -0.009(8) 0.024(9) -0.012(9)
O4Z 0.100(10) 0.029(10) 0.066(10) 0.001(9) 0.014(9) -0.008(9)

loop_
_atom_type_symbol
_atom_type_description
_atom_type_scat_dispersion_real
_atom_type_scat_dispersion_imag
_atom_type_scat_source
C C 0.0033 0.0016 'International Tables Vol C Tables 4.2.6.8 and 6.1.1.4'
H H 0.0000 0.0000 'International Tables Vol C Tables 4.2.6.8 and 6.1.1.4'
N N 0.0061 0.0033 'International Tables Vol C Tables 4.2.6.8 and 6.1.1.4'
O O 0.0106 0.0060 'International Tables Vol C Tables 4.2.6.8 and 6.1.1.4'
P P 0.1023 0.0942 'International Tables Vol C Tables 4.2.6.8 and 6.1.1.4'
Cl Cl 0.1484 0.1585 'International Tables Vol C Tables 4.2.6.8 and 6.1.1.4'
Er Er -0.2586 4.9576 'International Tables Vol C Tables 4.2.6.8 and 6.1.1.4'

loop_
_geom_angle_atom_site_label_1
_geom_angle_atom_site_label_2
_geom_angle_atom_site_label_3
_geom_angle
_geom_angle_site_symmetry_1
_geom_angle_site_symmetry_3
_geom_angle_publ_flag
C6 C1 C2 120.3(15) . . ?
C6 C1 O10 123.4(13) . . ?
C2 C1 O10 116.3(15) . . ?
C1 C2 C3 120.3(15) . . ?
C1 C2 H2A 119.9 . . ?
C3 C2 H2A 119.9 . . ?
C4 C3 C2 120.8(15) . . ?
C4 C3 H3A 119.6 . . ?
C2 C3 H3A 119.6 . . ?
C3 C4 C5 117.3(17) . . ?
C3 C4 H4A 121.4 . . ?
C5 C4 H4A 121.4 . . ?
C4 C5 C6 122.3(16) . . ?
C4 C5 H5A 118.9 . . ?
C6 C5 H5A 118.9 . . ?
C1 C6 C5 119.0(14) . . ?
C1 C6 H6A 120.5 . . ?
C5 C6 H6A 120.5 . . ?
C12 C7 C8 119.7(16) . . ?
C12 C7 O11 122.5(15) . . ?
C8 C7 O11 117.5(14) . . ?
C7 C8 C9 117.8(18) . . ?
C7 C8 H8A 121.1 . . ?
C9 C8 H8A 121.1 . . ?
C10 C9 C8 120(2) . . ?
C10 C9 H9A 119.9 . . ?
C8 C9 H9A 119.9 . . ?
C11 C10 C9 120.5(19) . . ?
C11 C10 H10A 119.7 . . ?
C9 C10 H10A 119.7 . . ?
C10 C11 C12 119.3(18) . . ?
C10 C11 H11A 120.4 . . ?
C12 C11 H11A 120.4 . . ?
C7 C12 C11 122.6(18) . . ?
C7 C12 H12A 118.7 . . ?
C11 C12 H12A 118.7 . . ?
C14 C13 C18 120.9(12) . . ?
C14 C13 O14 124.9(12) . . ?
C18 C13 O14 114.1(10) . . ?
C13 C14 C15 117.8(14) . . ?
C13 C14 H14A 121.1 . . ?
C15 C14 H14A 121.1 . . ?
C16 C15 C14 123.1(14) . . ?
C16 C15 H15A 118.4 . . ?
C14 C15 H15A 118.4 . . ?
C15 C16 C17 118.8(14) . . ?
C15 C16 H16A 120.6 . . ?
C17 C16 H16A 120.6 . . ?
C16 C17 C18 119.7(14) . . ?
C16 C17 H17A 120.2 . . ?
C18 C17 H17A 120.2 . . ?
C13 C18 C17 119.6(12) . . ?
C13 C18 H18A 120.2 . . ?
C17 C18 H18A 120.2 . . ?
C20 C19 C24 119.8(16) . . ?
C20 C19 O15 121.8(13) . . ?
C24 C19 O15 118.3(14) . . ?
C19 C20 C21 119.4(19) . . ?
C19 C20 H20A 120.3 . . ?
C21 C20 H20A 120.3 . . ?
C22 C21 C20 118(2) . . ?
C22 C21 H21A 121.0 . . ?
C20 C21 H21A 121.0 . . ?
C23 C22 C21 124(2) . . ?
C23 C22 H22A 118.2 . . ?
C21 C22 H22A 118.2 . . ?
C22 C23 C24 119(2) . . ?
C22 C23 H23A 120.5 . . ?
C24 C23 H23A 120.5 . . ?
C23 C24 C19 120(2) . . ?
C23 C24 H24A 119.8 . . ?
C19 C24 H24A 119.8 . . ?
C26 C25 C30 122.0(16) . . ?
C26 C25 O18 124.5(14) . . ?
C30 C25 O18 113.4(16) . . ?
C25 C26 C27 118.5(18) . . ?
C25 C26 H26A 120.8 . . ?
C27 C26 H26A 120.8 . . ?
C26 C27 C28 118(2) . . ?
C26 C27 H27A 121.0 . . ?
C28 C27 H27A 121.0 . . ?
C29 C28 C27 123.5(19) . . ?
C29 C28 H28A 118.2 . . ?
C27 C28 H28A 118.2 . . ?
C28 C29 C30 119(2) . . ?
C28 C29 H29A 120.6 . . ?
C30 C29 H29A 120.6 . . ?
C25 C30 C29 119(2) . . ?
C25 C30 H30A 120.4 . . ?
C29 C30 H30A 120.4 . . ?
C36 C31 C32 123.1(14) . . ?
C36 C31 O19 123.4(12) . . ?
C32 C31 O19 113.5(14) . . ?
C31 C32 C33 115.2(17) . . ?
C31 C32 H32A 122.4 . . ?
C33 C32 H32A 122.4 . . ?
C34 C33 C32 121.9(17) . . ?
C34 C33 H33A 119.1 . . ?
C32 C33 H33A 119.1 . . ?
C33 C34 C35 122.7(18) . . ?
C33 C34 H34A 118.7 . . ?
C35 C34 H34A 118.7 . . ?
C34 C35 C36 120.1(17) . . ?
C34 C35 H35A 120.0 . . ?
C36 C35 H35A 120.0 . . ?
C31 C36 C35 117.0(15) . . ?
C31 C36 H36A 121.5 . . ?
C35 C36 H36A 121.5 . . ?
N2 C37 C38 122.3(12) . . ?
N2 C37 C42 116.0(11) . . ?
C38 C37 C42 121.6(12) . . ?
C39 C38 C37 118.4(12) . . ?
C39 C38 H38A 120.8 . . ?
C37 C38 H38A 120.8 . . ?
C38 C39 C40 119.7(13) . . ?
C38 C39 H39A 120.1 . . ?
C40 C39 H39A 120.1 . . ?
C41 C40 C39 119.0(14) . . ?
C41 C40 H40A 120.5 . . ?
C39 C40 H40A 120.5 . . ?
N2 C41 C40 122.2(12) . . ?
N2 C41 C51 115.9(10) . . ?
C40 C41 C51 121.8(12) . . ?
N3 C42 C37 114.1(12) . . ?
N3 C42 C50 127.0(12) . . ?
C37 C42 C50 118.9(12) . . ?
O20 C43 N4 120.4(11) . . ?
O20 C43 C44 122.3(11) . . ?
N4 C43 C44 117.2(10) . . ?
C49 C44 C45 119.2(13) . . ?
C49 C44 C43 124.7(12) . . ?
C45 C44 C43 116.1(12) . . ?
C46 C45 C44 119.7(14) . . ?
C46 C45 H45A 120.2 . . ?
C44 C45 H45A 120.2 . . ?
C47 C46 C45 122.0(15) . . ?
C47 C46 H46A 119.0 . . ?
C45 C46 H46A 119.0 . . ?
C46 C47 C48 119.3(16) . . ?
C46 C47 H47A 120.3 . . ?
C48 C47 H47A 120.3 . . ?
C47 C48 C49 120.0(16) . . ?
C47 C48 H48A 120.0 . . ?
C49 C48 H48A 120.0 . . ?
C44 C49 C48 119.7(15) . . ?
C44 C49 H49A 120.1 . . ?
C48 C49 H49A 120.1 . . ?
C42 C50 H50A 109.5 . . ?
C42 C50 H50B 109.5 . . ?
H50A C50 H50B 109.5 . . ?
C42 C50 H50C 109.5 . . ?
H50A C50 H50C 109.5 . . ?
H50B C50 H50C 109.5 . . ?
N5 C51 C41 114.7(11) . . ?
N5 C51 C59 125.1(13) . . ?
C41 C51 C59 120.2(11) . . ?
O21 C52 N6 120.7(12) . . ?
O21 C52 C53 121.5(12) . . ?
N6 C52 C53 117.7(12) . . ?
C58 C53 C54 118.1(13) . . ?
C58 C53 C52 122.8(12) . . ?
C54 C53 C52 119.0(12) . . ?
C53 C54 C55 121.5(15) . . ?
C53 C54 H54A 119.2 . . ?
C55 C54 H54A 119.2 . . ?
C54 C55 C56 120.5(15) . . ?
C54 C55 H55A 119.8 . . ?
C56 C55 H55A 119.8 . . ?
C57 C56 C55 118.1(15) . . ?
C57 C56 H56A 120.9 . . ?
C55 C56 H56A 120.9 . . ?
C56 C57 C58 120.0(15) . . ?
C56 C57 H57A 120.0 . . ?
C58 C57 H57A 120.0 . . ?
C53 C58 C57 121.5(15) . . ?
C53 C58 H58A 119.3 . . ?
C57 C58 H58A 119.3 . . ?
C51 C59 H59A 109.5 . . ?
C51 C59 H59B 109.5 . . ?
H59A C59 H59B 109.5 . . ?
C51 C59 H59C 109.5 . . ?
H59A C59 H59C 109.5 . . ?
H59B C59 H59C 109.5 . . ?
N7 C60 C61 122.3(11) . . ?
N7 C60 C65 115.2(10) . . ?
C61 C60 C65 122.3(11) . . ?
C60 C61 C62 119.1(12) . . ?
C60 C61 H61A 120.5 . . ?
C62 C61 H61A 120.5 . . ?
C63 C62 C61 119.0(13) . . ?
C63 C62 H62A 120.5 . . ?
C61 C62 H62A 120.5 . . ?
C62 C63 C64 118.1(12) . . ?
C62 C63 H63A 121.0 . . ?
C64 C63 H63A 121.0 . . ?
N7 C64 C63 123.6(11) . . ?
N7 C64 C74 116.3(10) . . ?
C63 C64 C74 119.9(11) . . ?
N8 C65 C60 115.2(11) . . ?
N8 C65 C73 124.9(12) . . ?
C60 C65 C73 119.8(11) . . ?
O22 C66 N9 123.2(11) . . ?
O22 C66 C67 121.6(11) . . ?
N9 C66 C67 115.1(11) . . ?
C72 C67 C68 118.5(13) . . ?
C72 C67 C66 124.8(13) . . ?
C68 C67 C66 116.6(12) . . ?
C67 C68 C69 121.0(17) . . ?
C67 C68 H68A 119.5 . . ?
C69 C68 H68A 119.5 . . ?
C70 C69 C68 119.0(19) . . ?
C70 C69 H69A 120.5 . . ?
C68 C69 H69A 120.5 . . ?
C69 C70 C71 121.5(17) . . ?
C69 C70 H70A 119.2 . . ?
C71 C70 H70A 119.2 . . ?
C70 C71 C72 118.2(16) . . ?
C70 C71 H71A 120.9 . . ?
C72 C71 H71A 120.9 . . ?
C67 C72 C71 121.6(16) . . ?
C67 C72 H72A 119.2 . . ?
C71 C72 H72A 119.2 . . ?
C65 C73 H73A 109.5 . . ?
C65 C73 H73B 109.5 . . ?
H73A C73 H73B 109.5 . . ?
C65 C73 H73C 109.5 . . ?
H73A C73 H73C 109.5 . . ?
H73B C73 H73C 109.5 . . ?
N10 C74 C64 112.2(10) . . ?
N10 C74 C82 125.3(11) . . ?
C64 C74 C82 122.4(11) . . ?
O23 C75 N11 120.3(12) . . ?
O23 C75 C76 123.2(12) . . ?
N11 C75 C76 116.5(11) . . ?
C81 C76 C77 118.5(12) . . ?
C81 C76 C75 124.0(12) . . ?
C77 C76 C75 117.5(12) . . ?
C78 C77 C76 119.2(15) . . ?
C78 C77 H77A 120.4 . . ?
C76 C77 H77A 120.4 . . ?
C77 C78 C79 122.6(17) . . ?
C77 C78 H78A 118.7 . . ?
C79 C78 H78A 118.7 . . ?
C78 C79 C80 119.9(15) . . ?
C78 C79 H79A 120.1 . . ?
C80 C79 H79A 120.1 . . ?
C79 C80 C81 117.8(14) . . ?
C79 C80 H80A 121.1 . . ?
C81 C80 H80A 121.1 . . ?
C76 C81 C80 122.0(14) . . ?
C76 C81 H81A 119.0 . . ?
C80 C81 H81A 119.0 . . ?
C74 C82 H82A 109.5 . . ?
C74 C82 H82B 109.5 . . ?
H82A C82 H82B 109.5 . . ?
C74 C82 H82C 109.5 . . ?
H82A C82 H82C 109.5 . . ?
H82B C82 H82C 109.5 . . ?
O24 C83 H83A 109.5 . . ?
O24 C83 H83B 109.5 . . ?
H83A C83 H83B 109.5 . . ?
O24 C83 H83C 109.5 . . ?
H83A C83 H83C 109.5 . . ?
H83B C83 H83C 109.5 . . ?
O25 C84 H84A 109.5 . . ?
O25 C84 H84B 109.5 . . ?
H84A C84 H84B 109.5 . . ?
O25 C84 H84C 109.5 . . ?
H84A C84 H84C 109.5 . . ?
H84B C84 H84C 109.5 . . ?
O26 C85 H85A 109.5 . . ?
O26 C85 H85B 109.5 . . ?
H85A C85 H85B 109.5 . . ?
O26 C85 H85C 109.5 . . ?
H85A C85 H85C 109.5 . . ?
H85B C85 H85C 109.5 . . ?
O27 C86 H86A 109.5 . . ?
O27 C86 H86B 109.5 . . ?
H86A C86 H86B 109.5 . . ?
O27 C86 H86C 109.5 . . ?
H86A C86 H86C 109.5 . . ?
H86B C86 H86C 109.5 . . ?
O8 Er1 O12 75.0(3) . . ?
O8 Er1 O16 146.8(3) . . ?
O12 Er1 O16 135.2(3) . . ?
O8 Er1 O20 91.7(3) . . ?
O12 Er1 O20 83.6(3) . . ?
O16 Er1 O20 80.8(3) . . ?
O8 Er1 O21 139.2(3) . . ?
O12 Er1 O21 69.7(3) . . ?
O16 Er1 O21 73.7(3) . . ?
O20 Er1 O21 103.8(3) . . ?
O8 Er1 N3 74.5(3) . . ?
O12 Er1 N3 134.0(3) . . ?
O16 Er1 N3 73.2(3) . . ?
O20 Er1 N3 63.9(3) . . ?
O21 Er1 N3 146.1(3) . . ?
O8 Er1 N2 72.3(3) . . ?
O12 Er1 N2 135.0(3) . . ?
O16 Er1 N2 86.5(3) . . ?
O20 Er1 N2 127.0(3) . . ?
O21 Er1 N2 121.4(3) . . ?
N3 Er1 N2 63.2(3) . . ?
O8 Er1 N5 100.1(4) . . ?
O12 Er1 N5 94.1(3) . . ?
O16 Er1 N5 92.0(3) . . ?
O20 Er1 N5 166.9(3) . . ?
O21 Er1 N5 63.4(3) . . ?
N3 Er1 N5 124.5(4) . . ?
N2 Er1 N5 62.8(3) . . ?
O9 Er2 O13 73.7(3) 1_455 1_455 ?
O9 Er2 O17 137.9(3) 1_455 . ?
O13 Er2 O17 142.8(3) 1_455 . ?
O9 Er2 O22 86.7(3) 1_455 . ?
O13 Er2 O22 138.9(3) 1_455 . ?
O17 Er2 O22 73.2(3) . . ?
O9 Er2 O23 143.6(3) 1_455 . ?
O13 Er2 O23 79.4(3) 1_455 . ?
O17 Er2 O23 77.0(3) . . ?
O22 Er2 O23 98.4(3) . . ?
O9 Er2 O24 79.0(3) 1_455 . ?
O13 Er2 O24 75.0(3) 1_455 . ?
O17 Er2 O24 122.1(3) . . ?
O22 Er2 O24 65.8(3) . . ?
O23 Er2 O24 70.7(3) . . ?
O9 Er2 N7 79.5(3) 1_455 . ?
O13 Er2 N7 87.2(3) 1_455 . ?
O17 Er2 N7 82.4(3) . . ?
O22 Er2 N7 124.8(3) . . ?
O23 Er2 N7 123.5(3) . . ?
O24 Er2 N7 155.2(3) . . ?
O9 Er2 N10 124.4(3) 1_455 . ?
O13 Er2 N10 66.4(3) 1_455 . ?
O17 Er2 N10 77.3(3) . . ?
O22 Er2 N10 147.9(3) . . ?
O23 Er2 N10 62.5(3) . . ?
O24 Er2 N10 123.1(3) . . ?
N7 Er2 N10 61.8(3) . . ?
O9 Er2 N8 68.0(3) 1_455 . ?
O13 Er2 N8 133.9(3) 1_455 . ?
O17 Er2 N8 69.9(3) . . ?
O22 Er2 N8 63.5(3) . . ?
O23 Er2 N8 145.6(3) . . ?
O24 Er2 N8 119.8(3) . . ?
N7 Er2 N8 61.8(3) . . ?
N10 Er2 N8 117.1(3) . . ?
O5 N1 O6 128.0(19) . . ?
O5 N1 O7 121.2(13) . . ?
O6 N1 O7 110.7(19) . . ?
C37 N2 C41 118.2(10) . . ?
C37 N2 Er1 120.9(8) . . ?
C41 N2 Er1 120.5(7) . . ?
C42 N3 N4 118.5(11) . . ?
C42 N3 Er1 124.0(9) . . ?
N4 N3 Er1 116.4(7) . . ?
C43 N4 N3 114.1(9) . . ?
C43 N4 H4 123.0 . . ?
N3 N4 H4 123.0 . . ?
C51 N5 N6 121.1(11) . . ?
C51 N5 Er1 123.9(9) . . ?
N6 N5 Er1 114.8(8) . . ?
C52 N6 N5 115.0(11) . . ?
C52 N6 H6 122.5 . . ?
N5 N6 H6 122.5 . . ?
C64 N7 C60 117.6(10) . . ?
C64 N7 Er2 120.3(7) . . ?
C60 N7 Er2 121.5(7) . . ?
C65 N8 N9 122.1(10) . . ?
C65 N8 Er2 123.1(8) . . ?
N9 N8 Er2 114.5(7) . . ?
C66 N9 N8 114.4(10) . . ?
C66 N9 H9 122.8 . . ?
N8 N9 H9 122.8 . . ?
C74 N10 N11 118.0(10) . . ?
C74 N10 Er2 119.8(7) . . ?
N11 N10 Er2 117.2(7) . . ?
N10 N11 C75 114.1(10) . . ?
N10 N11 H11 123.0 . . ?
C75 N11 H11 123.0 . . ?
P1 O8 Er1 148.6(6) . . ?
P1 O9 Er2 151.3(6) . 1_655 ?
C1 O10 P1 128.8(10) . . ?
C7 O11 P1 124.8(8) . . ?
P2 O12 Er1 163.5(5) . . ?
P2 O13 Er2 147.0(5) . 1_655 ?
C13 O14 P2 125.8(7) . . ?
C19 O15 P2 122.3(7) . . ?
P3 O16 Er1 144.1(5) . . ?
P3 O17 Er2 151.9(5) . . ?
C25 O18 P3 123.2(9) . . ?
C31 O19 P3 123.5(8) . . ?
C43 O20 Er1 124.3(8) . . ?
C52 O21 Er1 122.1(8) . . ?
C66 O22 Er2 124.3(8) . . ?
C75 O23 Er2 124.8(8) . . ?
C83 O24 Er2 132.8(9) . . ?
C83 O24 H24B 113.7 . . ?
Er2 O24 H24B 113.6 . . ?
C84 O25 H25A 107.7 . . ?
C85 O26 H26B 111.1 . . ?
C86 O27 H27B 111.6 . . ?
O8 P1 O9 120.0(5) . . ?
O8 P1 O10 110.4(7) . . ?
O9 P1 O10 108.9(5) . . ?
O8 P1 O11 110.1(5) . . ?
O9 P1 O11 106.3(5) . . ?
O10 P1 O11 99.1(7) . . ?
O12 P2 O13 120.3(5) . . ?
O12 P2 O15 105.5(4) . . ?
O13 P2 O15 109.6(5) . . ?
O12 P2 O14 110.3(5) . . ?
O13 P2 O14 105.4(4) . . ?
O15 P2 O14 104.7(5) . . ?
O17 P3 O16 115.9(5) . . ?
O17 P3 O18 110.9(4) . . ?
O16 P3 O18 110.9(4) . . ?
O17 P3 O19 110.9(5) . . ?
O16 P3 O19 111.7(5) . . ?
O18 P3 O19 94.6(5) . . ?
O4B Cl1B O2B 111.6(11) . . ?
O4B Cl1B O3B 111.4(10) . . ?
O2B Cl1B O3B 108.2(10) . . ?
O4B Cl1B O1B 109.8(10) . . ?
O2B Cl1B O1B 107.9(10) . . ?
O3B Cl1B O1B 107.9(10) . . ?
O4Y Cl1Y O1Y 110.1(12) . . ?
O4Y Cl1Y O3Y 110.1(12) . . ?
O1Y Cl1Y O3Y 109.0(12) . . ?
O4Y Cl1Y O2Y 109.7(12) . . ?
O1Y Cl1Y O2Y 108.9(12) . . ?
O3Y Cl1Y O2Y 109.0(12) . . ?
O4A Cl1A O1A 110.8(10) . . ?
O4A Cl1A O3A 110.6(10) . . ?
O1A Cl1A O3A 109.9(10) . . ?
O4A Cl1A O2A 108.7(10) . . ?
O1A Cl1A O2A 108.5(9) . . ?
O3A Cl1A O2A 108.3(9) . . ?
O4Z Cl1Z O1Z 110.8(12) . . ?
O4Z Cl1Z O3Z 109.5(12) . . ?
O1Z Cl1Z O3Z 110.1(12) . . ?
O4Z Cl1Z O2Z 108.7(12) . . ?
O1Z Cl1Z O2Z 109.1(11) . . ?
O3Z Cl1Z O2Z 108.6(11) . . ?

loop_
_geom_bond_atom_site_label_1
_geom_bond_atom_site_label_2
_geom_bond_distance
_geom_bond_site_symmetry_2
_geom_bond_publ_flag
C1 C6 1.35(2) . ?
C1 C2 1.37(2) . ?
C1 O10 1.383(18) . ?
C2 C3 1.40(2) . ?
C2 H2A 0.9500 . ?
C3 C4 1.36(2) . ?
C3 H3A 0.9500 . ?
C4 C5 1.39(2) . ?
C4 H4A 0.9500 . ?
C5 C6 1.39(2) . ?
C5 H5A 0.9500 . ?
C6 H6A 0.9500 . ?
C7 C12 1.33(2) . ?
C7 C8 1.37(2) . ?
C7 O11 1.383(16) . ?
C8 C9 1.43(3) . ?
C8 H8A 0.9500 . ?
C9 C10 1.36(3) . ?
C9 H9A 0.9500 . ?
C10 C11 1.34(3) . ?
C10 H10A 0.9500 . ?
C11 C12 1.38(2) . ?
C11 H11A 0.9500 . ?
C12 H12A 0.9500 . ?
C13 C14 1.353(17) . ?
C13 C18 1.377(18) . ?
C13 O14 1.405(14) . ?
C14 C15 1.393(19) . ?
C14 H14A 0.9500 . ?
C15 C16 1.35(2) . ?
C15 H15A 0.9500 . ?
C16 C17 1.37(2) . ?
C16 H16A 0.9500 . ?
C17 C18 1.406(19) . ?
C17 H17A 0.9500 . ?
C18 H18A 0.9500 . ?
C19 C20 1.35(2) . ?
C19 C24 1.38(2) . ?
C19 O15 1.396(15) . ?
C20 C21 1.42(3) . ?
C20 H20A 0.9500 . ?
C21 C22 1.34(3) . ?
C21 H21A 0.9500 . ?
C22 C23 1.32(3) . ?
C22 H22A 0.9500 . ?
C23 C24 1.38(2) . ?
C23 H23A 0.9500 . ?
C24 H24A 0.9500 . ?
C25 C26 1.38(2) . ?
C25 C30 1.38(2) . ?
C25 O18 1.394(16) . ?
C26 C27 1.40(2) . ?
C26 H26A 0.9500 . ?
C27 C28 1.40(3) . ?
C27 H27A 0.9500 . ?
C28 C29 1.34(3) . ?
C28 H28A 0.9500 . ?
C29 C30 1.40(3) . ?
C29 H29A 0.9500 . ?
C30 H30A 0.9500 . ?
C31 C36 1.36(2) . ?
C31 C32 1.40(2) . ?
C31 O19 1.414(15) . ?
C32 C33 1.45(2) . ?
C32 H32A 0.9500 . ?
C33 C34 1.28(3) . ?
C33 H33A 0.9500 . ?
C34 C35 1.36(2) . ?
C34 H34A 0.9500 . ?
C35 C36 1.43(2) . ?
C35 H35A 0.9500 . ?
C36 H36A 0.9500 . ?
C37 N2 1.344(15) . ?
C37 C38 1.390(17) . ?
C37 C42 1.496(18) . ?
C38 C39 1.371(19) . ?
C38 H38A 0.9500 . ?
C39 C40 1.388(19) . ?
C39 H39A 0.9500 . ?
C40 C41 1.364(18) . ?
C40 H40A 0.9500 . ?
C41 N2 1.359(15) . ?
C41 C51 1.480(18) . ?
C42 N3 1.290(16) . ?
C42 C50 1.516(18) . ?
C43 O20 1.223(13) . ?
C43 N4 1.371(15) . ?
C43 C44 1.489(16) . ?
C44 C49 1.384(19) . ?
C44 C45 1.396(19) . ?
C45 C46 1.36(2) . ?
C45 H45A 0.9500 . ?
C46 C47 1.35(2) . ?
C46 H46A 0.9500 . ?
C47 C48 1.38(2) . ?
C47 H47A 0.9500 . ?
C48 C49 1.40(2) . ?
C48 H48A 0.9500 . ?
C49 H49A 0.9500 . ?
C50 H50A 0.9800 . ?
C50 H50B 0.9800 . ?
C50 H50C 0.9800 . ?
C51 N5 1.277(16) . ?
C51 C59 1.481(18) . ?
C52 O21 1.227(15) . ?
C52 N6 1.363(17) . ?
C52 C53 1.485(17) . ?
C53 C58 1.335(19) . ?
C53 C54 1.355(19) . ?
C54 C55 1.36(2) . ?
C54 H54A 0.9500 . ?
C55 C56 1.37(2) . ?
C55 H55A 0.9500 . ?
C56 C57 1.36(2) . ?
C56 H56A 0.9500 . ?
C57 C58 1.39(2) . ?
C57 H57A 0.9500 . ?
C58 H58A 0.9500 . ?
C59 H59A 0.9800 . ?
C59 H59B 0.9800 . ?
C59 H59C 0.9800 . ?
C60 N7 1.356(15) . ?
C60 C61 1.386(17) . ?
C60 C65 1.479(17) . ?
C61 C62 1.392(18) . ?
C61 H61A 0.9500 . ?
C62 C63 1.389(18) . ?
C62 H62A 0.9500 . ?
C63 C64 1.394(17) . ?
C63 H63A 0.9500 . ?
C64 N7 1.336(15) . ?
C64 C74 1.503(17) . ?
C65 N8 1.283(15) . ?
C65 C73 1.495(17) . ?
C66 O22 1.199(14) . ?
C66 N9 1.356(15) . ?
C66 C67 1.501(16) . ?
C67 C72 1.356(19) . ?
C67 C68 1.37(2) . ?
C68 C69 1.39(2) . ?
C68 H68A 0.9500 . ?
C69 C70 1.36(3) . ?
C69 H69A 0.9500 . ?
C70 C71 1.36(2) . ?
C70 H70A 0.9500 . ?
C71 C72 1.40(2) . ?
C71 H71A 0.9500 . ?
C72 H72A 0.9500 . ?
C73 H73A 0.9800 . ?
C73 H73B 0.9800 . ?
C73 H73C 0.9800 . ?
C74 N10 1.324(15) . ?
C74 C82 1.516(16) . ?
C75 O23 1.231(15) . ?
C75 N11 1.383(16) . ?
C75 C76 1.470(18) . ?
C76 C81 1.352(18) . ?
C76 C77 1.422(19) . ?
C77 C78 1.35(2) . ?
C77 H77A 0.9500 . ?
C78 C79 1.36(2) . ?
C78 H78A 0.9500 . ?
C79 C80 1.39(2) . ?
C79 H79A 0.9500 . ?
C80 C81 1.418(19) . ?
C80 H80A 0.9500 . ?
C81 H81A 0.9500 . ?
C82 H82A 0.9800 . ?
C82 H82B 0.9800 . ?
C82 H82C 0.9800 . ?
C83 O24 1.394(18) . ?
C83 H83A 0.9800 . ?
C83 H83B 0.9800 . ?
C83 H83C 0.9800 . ?
C84 O25 1.43(2) . ?
C84 H84A 0.9800 . ?
C84 H84B 0.9800 . ?
C84 H84C 0.9800 . ?
C85 O26 1.42(3) . ?
C85 H85A 0.9800 . ?
C85 H85B 0.9800 . ?
C85 H85C 0.9800 . ?
C86 O27 1.473(17) . ?
C86 H86A 0.9800 . ?
C86 H86B 0.9800 . ?
C86 H86C 0.9800 . ?
Er1 O8 2.262(8) . ?
Er1 O12 2.277(8) . ?
Er1 O16 2.285(7) . ?
Er1 O20 2.344(8) . ?
Er1 O21 2.417(7) . ?
Er1 N3 2.492(10) . ?
Er1 N2 2.501(9) . ?
Er1 N5 2.507(11) . ?
Er2 O9 2.288(8) 1_455 ?
Er2 O13 2.309(7) 1_455 ?
Er2 O17 2.315(7) . ?
Er2 O22 2.369(8) . ?
Er2 O23 2.412(9) . ?
Er2 O24 2.420(9) . ?
Er2 N7 2.513(9) . ?
Er2 N10 2.550(10) . ?
Er2 N8 2.561(9) . ?
N1 O5 1.192(19) . ?
N1 O6 1.233(17) . ?
N1 O7 1.348(19) . ?
N3 N4 1.375(14) . ?
N4 H4 0.8800 . ?
N5 N6 1.391(15) . ?
N6 H6 0.8800 . ?
N8 N9 1.385(13) . ?
N9 H9 0.8800 . ?
N10 N11 1.367(13) . ?
N11 H11 0.8800 . ?
O8 P1 1.473(9) . ?
O9 P1 1.480(8) . ?
O9 Er2 2.288(8) 1_655 ?
O10 P1 1.582(12) . ?
O11 P1 1.593(10) . ?
O12 P2 1.482(8) . ?
O13 P2 1.495(7) . ?
O13 Er2 2.309(7) 1_655 ?
O14 P2 1.607(9) . ?
O15 P2 1.591(8) . ?
O16 P3 1.495(8) . ?
O17 P3 1.494(8) . ?
O18 P3 1.591(9) . ?
O19 P3 1.597(9) . ?
O24 H24B 0.8502 . ?
O25 H25A 0.8471 . ?
O26 H26B 0.8460 . ?
O27 H27B 0.8474 . ?
Cl1B O4B 1.405(12) . ?
Cl1B O2B 1.424(12) . ?
Cl1B O3B 1.428(13) . ?
Cl1B O1B 1.433(12) . ?
Cl1Y O4Y 1.417(14) . ?
Cl1Y O1Y 1.423(14) . ?
Cl1Y O3Y 1.424(14) . ?
Cl1Y O2Y 1.430(14) . ?
Cl1A O4A 1.416(12) . ?
Cl1A O1A 1.417(11) . ?
Cl1A O3A 1.427(12) . ?
Cl1A O2A 1.446(11) . ?
Cl1Z O4Z 1.414(14) . ?
Cl1Z O1Z 1.416(13) . ?
Cl1Z O3Z 1.431(13) . ?
Cl1Z O2Z 1.437(13) . ?
